data_1571679
loop_
_publ_author_name
'Ichimaru, Yoshimi'
'Kato, Koichi'
'Jin, Wanchun'
'Kurihara, Masaaki'
'Kurosaki, Hiromasa'

_publ_section_title
;
 (5-Fluoro-2,6-dioxo-1,2,3,6-tetrahydropyrimidin-1-ido-\kN
 1)(1,4,8,11-tetraazacyclotetradecane-\k4 N)zinc(II) perchlorate
;
_journal_coeditor_code BT4149
_journal_issue 5
_journal_name_full IUCrData
_journal_paper_doi 10.1107/S2414314624004310
_journal_volume 9
_journal_year 2024
_chemical_formula_iupac '[Zn (C4 H2 F N2 O2) (C10 H24 N4)] Cl O4'
_chemical_formula_moiety 'C14 H26 F N6 O2 Zn +, Cl O4 -'
_chemical_formula_sum 'C14 H26 Cl F N6 O6 Zn'
_chemical_formula_weight 494.23
_chemical_name_systematic
'(5-Fluoro-2,6-dioxo-1,2,3,6-tetrahydropyrimidin-1-ido-\k<i>N</i>^1^)(1,4,8,11-tetraazacyclotetradecane-\k^4^<i>N</i>)zinc(II) perchlorate'
_space_group_crystal_system monoclinic
_space_group_IT_number 14
_space_group_name_Hall '-P 2ybc'
_space_group_name_H-M_alt 'P 1 21/c 1'
_atom_sites_solution_hydrogens geom
_atom_sites_solution_primary dual
_audit_creation_method
;
Olex2 1.5
(compiled 2024.02.16 svn.r378c4104 for OlexSys, GUI svn.r6928)
;
_cell_angle_alpha 90
_cell_angle_beta 95.599(2)
_cell_angle_gamma 90
_cell_formula_units_Z 4
_cell_length_a 9.8065(2)
_cell_length_b 12.5029(3)
_cell_length_c 16.1592(3)
_cell_measurement_reflns_used 13648
_cell_measurement_temperature 100.0
_cell_measurement_theta_max 68.0640
_cell_measurement_theta_min 2.7370
_cell_volume 1971.82(7)
_computing_cell_refinement
;
CrysAlisPro 1.171.41.123a (Rigaku OD, 2022)
;
_computing_data_collection
;
CrysAlisPro 1.171.41.123a (Rigaku OD, 2022)
;
_computing_data_reduction
;
CrysAlisPro 1.171.41.123a (Rigaku OD, 2022)
;
_computing_molecular_graphics
;
Olex2 1.5 (Dolomanov <i>et al.</i>,  2009)
;
_computing_publication_material
;
Olex2 1.5 (Dolomanov <i>et al.</i>,  2009)
;
_computing_structure_refinement
;
<i>SHELXL2019/3</i> (Sheldrick, 2015b)
;
_computing_structure_solution
;
<i>SHELXT2018/2</i> (Sheldrick, 2015a)
;
_diffrn_ambient_temperature 100.00
_diffrn_detector 'Rigaku HyPix-3000 area detector'
_diffrn_detector_area_resol_mean 10.0
_diffrn_measured_fraction_theta_full 1.000
_diffrn_measured_fraction_theta_max 0.996
_diffrn_measurement_device 'four-circle diffractometer'
_diffrn_measurement_device_type 'Rigaku XtaLAB Synergy-i'
_diffrn_measurement_method '\w scans'
_diffrn_radiation_monochromator 'multi-layer mirror optics'
_diffrn_radiation_probe x-ray
_diffrn_radiation_type CuK\a
_diffrn_radiation_wavelength 1.54184
_diffrn_reflns_av_R_equivalents 0.0924
_diffrn_reflns_av_unetI/netI 0.0425
_diffrn_reflns_limit_h_max 11
_diffrn_reflns_limit_h_min -11
_diffrn_reflns_limit_k_max 14
_diffrn_reflns_limit_k_min -14
_diffrn_reflns_limit_l_max 19
_diffrn_reflns_limit_l_min -19
_diffrn_reflns_number 17193
_diffrn_reflns_theta_full 67.684
_diffrn_reflns_theta_max 68.191
_diffrn_reflns_theta_min 4.479
_diffrn_source 'microfocus sealed X-ray tube'
_exptl_absorpt_coefficient_mu 3.482
_exptl_absorpt_correction_T_max 1.00000
_exptl_absorpt_correction_T_min 0.46513
_exptl_absorpt_correction_type multi-scan
_exptl_absorpt_process_details
;
(CrysAlisPro; Rigaku OD, 2022)
;
_exptl_crystal_colour colourless
_exptl_crystal_density_diffrn 1.665
_exptl_crystal_description block
_exptl_crystal_F_000 1024
_exptl_crystal_size_max 0.907
_exptl_crystal_size_mid 0.641
_exptl_crystal_size_min 0.551
_refine_diff_density_max 1.602
_refine_diff_density_min -1.364
_refine_ls_extinction_method none
_refine_ls_goodness_of_fit_ref 1.106
_refine_ls_hydrogen_treatment constr
_refine_ls_matrix_type full
_refine_ls_number_parameters 262
_refine_ls_number_reflns 3587
_refine_ls_number_restraints 0
_refine_ls_restrained_S_all 1.106
_refine_ls_R_factor_all 0.0645
_refine_ls_R_factor_gt 0.0635
_refine_ls_shift/su_max 0.002
_refine_ls_shift/su_mean 0.000
_refine_ls_structure_factor_coef Fsqd
_refine_ls_weighting_details 'w=1/[\s^2^(Fo^2^)+(0.1099P)^2^+4.5604P] where P=(Fo^2^+2Fc^2^)/3'
_refine_ls_weighting_scheme calc
_refine_ls_wR_factor_gt 0.1773
_refine_ls_wR_factor_ref 0.1785
_reflns_number_gt 3489
_reflns_number_total 3587
_reflns_threshold_expression 'I > 2\s(I)'
_cod_data_source_file bt4149.cif
_cod_data_source_block I
_cod_database_code 1571679
_shelx_space_group_comment
;
The symmetry employed for this shelxl refinement is uniquely defined
by the following loop, which should always be used as a source of
symmetry information in preference to the above space-group names.
They are only intended as comments.
;
_shelx_estimated_absorpt_t_min 0.144
_shelx_estimated_absorpt_t_max 0.250

loop_
_space_group_symop_operation_xyz
'x, y, z'
'-x, y+1/2, -z+1/2'
'-x, -y, -z'
'x, -y-1/2, z-1/2'

loop_
_atom_site_type_symbol
_atom_site_label
_atom_site_fract_x
_atom_site_fract_y
_atom_site_fract_z
_atom_site_U_iso_or_equiv
_atom_site_adp_type
_atom_site_calc_flag
_atom_site_occupancy
_atom_site_disorder_assembly
_atom_site_disorder_group
Zn Zn1 0.29929(5) 0.24605(3) 0.66114(3) 0.0114(2) Uani d 1 . .
Cl Cl1 0.20118(9) 0.70678(7) 0.71977(6) 0.0210(3) Uani d 1 . .
F F1 0.7396(2) 0.1048(2) 0.52427(16) 0.0335(6) Uani d 1 . .
O O2 0.4045(3) 0.4332(2) 0.56678(17) 0.0222(6) Uani d 1 . .
O O1 0.5241(3) 0.0863(2) 0.62077(19) 0.0260(6) Uani d 1 . .
N N5 0.4640(3) 0.2604(2) 0.5961(2) 0.0137(7) Uani d 1 . .
O O5 0.2791(3) 0.6245(2) 0.6828(2) 0.0318(7) Uani d 1 . .
N N6 0.5912(3) 0.3668(3) 0.51134(19) 0.0185(7) Uani d 1 . .
H H6 0.606066 0.429211 0.488664 0.022 Uiso calc 1 . .
O O3 0.1333(4) 0.6626(3) 0.7866(2) 0.0404(8) Uani d 1 . .
N N3 0.2281(3) 0.3864(2) 0.7091(2) 0.0188(7) Uani d 1 . .
H H3 0.280721 0.445380 0.685020 0.023 Uiso calc 1 . .
N N2 0.1593(4) 0.2636(3) 0.5461(2) 0.0225(8) Uani d 1 . .
H H2 0.210131 0.305494 0.506244 0.027 Uiso calc 1 . .
N N4 0.3982(3) 0.2264(3) 0.7856(2) 0.0226(7) Uani d 1 . .
H H4 0.494546 0.202495 0.781057 0.027 Uiso calc 1 . .
O O6 0.2940(3) 0.7882(2) 0.7519(2) 0.0373(8) Uani d 1 . .
O O4 0.1026(4) 0.7510(3) 0.6582(3) 0.0483(11) Uani d 1 . .
N N1 0.2305(3) 0.0887(3) 0.6509(2) 0.0257(8) Uani d 1 . .
H H1 0.308861 0.047100 0.631959 0.031 Uiso calc 1 . .
C C11 0.5473(4) 0.1728(3) 0.5874(2) 0.0185(8) Uani d 1 . .
C C14 0.4839(4) 0.3561(3) 0.5584(2) 0.0160(7) Uani d 1 . .
C C12 0.6572(4) 0.1887(3) 0.5358(3) 0.0226(8) Uani d 1 . .
C C13 0.6767(4) 0.2824(4) 0.4984(2) 0.0206(8) Uani d 1 . .
H H13 0.748516 0.290368 0.463452 0.025 Uiso calc 1 . .
C C6 0.2659(4) 0.3903(3) 0.8005(3) 0.0266(9) Uani d 1 . .
H H6A 0.194817 0.353807 0.829715 0.032 Uiso calc 1 . .
H H6B 0.271740 0.465610 0.819480 0.032 Uiso calc 1 . .
C C7 0.4033(4) 0.3354(4) 0.8208(3) 0.0294(10) Uani d 1 . .
H H7A 0.476186 0.377144 0.797392 0.035 Uiso calc 1 . .
H H7B 0.425105 0.331652 0.881891 0.035 Uiso calc 1 . .
C C3 0.0264(4) 0.3177(4) 0.5502(3) 0.0283(10) Uani d 1 . .
H H3A -0.035405 0.270211 0.578256 0.034 Uiso calc 1 . .
H H3B -0.016100 0.330925 0.492978 0.034 Uiso calc 1 . .
C C5 0.0810(4) 0.4135(3) 0.6891(3) 0.0261(9) Uani d 1 . .
H H5A 0.061496 0.482004 0.716349 0.031 Uiso calc 1 . .
H H5B 0.024268 0.357396 0.712116 0.031 Uiso calc 1 . .
C C2 0.1450(4) 0.1550(4) 0.5130(3) 0.0311(10) Uani d 1 . .
H H2A 0.229626 0.133955 0.488375 0.037 Uiso calc 1 . .
H H2B 0.067678 0.151948 0.468791 0.037 Uiso calc 1 . .
C C8 0.3328(5) 0.1478(4) 0.8374(3) 0.0315(10) Uani d 1 . .
H H8A 0.243074 0.176396 0.850267 0.038 Uiso calc 1 . .
H H8B 0.390688 0.138891 0.890634 0.038 Uiso calc 1 . .
C C1 0.1190(4) 0.0788(4) 0.5827(3) 0.0310(10) Uani d 1 . .
H H1A 0.030078 0.095803 0.603804 0.037 Uiso calc 1 . .
H H1B 0.114871 0.004402 0.561604 0.037 Uiso calc 1 . .
C C4 0.0412(4) 0.4232(4) 0.5966(3) 0.0313(10) Uani d 1 . .
H H4A 0.111204 0.466879 0.572068 0.038 Uiso calc 1 . .
H H4B -0.046910 0.462195 0.587902 0.038 Uiso calc 1 . .
C C10 0.1970(5) 0.0352(3) 0.7273(3) 0.0311(10) Uani d 1 . .
H H10A 0.174303 -0.040501 0.714531 0.037 Uiso calc 1 . .
H H10B 0.114558 0.069387 0.746486 0.037 Uiso calc 1 . .
C C9 0.3108(5) 0.0393(4) 0.7964(3) 0.0370(11) Uani d 1 . .
H H9A 0.396983 0.017282 0.774066 0.044 Uiso calc 1 . .
H H9B 0.291247 -0.013409 0.839419 0.044 Uiso calc 1 . .

loop_
_atom_site_aniso_label
_atom_site_aniso_U_11
_atom_site_aniso_U_22
_atom_site_aniso_U_33
_atom_site_aniso_U_12
_atom_site_aniso_U_13
_atom_site_aniso_U_23
Zn1 0.0045(3) 0.0164(3) 0.0130(3) -0.00001(15) -0.0012(2) 0.00062(16)
Cl1 0.0161(5) 0.0239(5) 0.0228(5) -0.0025(3) 0.0017(4) -0.0047(3)
F1 0.0190(12) 0.0423(15) 0.0409(15) 0.0160(11) 0.0114(11) 0.0067(12)
O2 0.0159(13) 0.0226(13) 0.0293(15) 0.0014(11) 0.0087(11) 0.0055(11)
O1 0.0149(13) 0.0264(14) 0.0370(16) 0.0072(11) 0.0043(12) 0.0098(12)
N5 0.0052(14) 0.0212(16) 0.0141(16) 0.0008(11) -0.0025(12) 0.0044(11)
O5 0.0373(17) 0.0244(15) 0.0364(17) 0.0027(13) 0.0177(14) -0.0023(13)
N6 0.0085(14) 0.0293(17) 0.0175(16) -0.0018(12) -0.0002(12) 0.0070(13)
O3 0.046(2) 0.0431(19) 0.0362(18) -0.0070(16) 0.0235(16) -0.0082(15)
N3 0.0142(15) 0.0187(15) 0.0235(17) -0.0018(12) 0.0027(12) 0.0001(13)
N2 0.0134(17) 0.039(2) 0.0148(17) -0.0011(14) -0.0029(13) 0.0009(14)
N4 0.0096(16) 0.0353(18) 0.0227(18) 0.0010(14) 0.0001(13) 0.0054(15)
O6 0.0218(16) 0.0215(15) 0.067(2) -0.0057(13) -0.0039(15) -0.0077(15)
O4 0.035(2) 0.077(3) 0.032(2) 0.0136(17) -0.0048(17) -0.0084(16)
N1 0.0142(16) 0.0202(16) 0.044(2) -0.0012(13) 0.0062(14) -0.0012(15)
C11 0.0074(16) 0.030(2) 0.0176(18) 0.0036(15) -0.0030(14) 0.0009(15)
C14 0.0086(16) 0.0249(18) 0.0137(17) -0.0042(14) -0.0033(13) 0.0017(14)
C12 0.0103(17) 0.032(2) 0.025(2) 0.0058(16) -0.0006(15) 0.0011(17)
C13 0.0057(17) 0.038(2) 0.0181(19) 0.0009(16) -0.0005(14) 0.0044(17)
C6 0.024(2) 0.027(2) 0.029(2) -0.0044(17) 0.0063(17) -0.0105(17)
C7 0.019(2) 0.048(3) 0.020(2) -0.0122(19) -0.0057(16) -0.0106(19)
C3 0.0088(17) 0.050(3) 0.025(2) 0.0003(18) -0.0067(15) 0.0113(19)
C5 0.0123(18) 0.0234(19) 0.044(2) 0.0036(15) 0.0084(17) -0.0005(18)
C2 0.0163(19) 0.055(3) 0.021(2) -0.0066(19) -0.0030(16) -0.012(2)
C8 0.029(2) 0.052(3) 0.0137(19) 0.005(2) -0.0008(16) 0.0146(19)
C1 0.020(2) 0.030(2) 0.044(3) -0.0044(17) 0.0064(18) -0.0156(19)
C4 0.0132(19) 0.032(2) 0.048(3) 0.0081(17) 0.0009(18) 0.013(2)
C10 0.025(2) 0.0191(19) 0.051(3) -0.0006(16) 0.012(2) 0.0098(18)
C9 0.034(2) 0.032(2) 0.049(3) 0.0103(19) 0.018(2) 0.020(2)

loop_
_atom_type_symbol
_atom_type_description
_atom_type_scat_dispersion_real
_atom_type_scat_dispersion_imag
_atom_type_scat_source
C C 0.0181 0.0091 'International Tables Vol C Tables 4.2.6.8 and 6.1.1.4'
H H 0.0000 0.0000 'International Tables Vol C Tables 4.2.6.8 and 6.1.1.4'
Cl Cl 0.3639 0.7018 'International Tables Vol C Tables 4.2.6.8 and 6.1.1.4'
F F 0.0727 0.0534 'International Tables Vol C Tables 4.2.6.8 and 6.1.1.4'
N N 0.0311 0.0180 'International Tables Vol C Tables 4.2.6.8 and 6.1.1.4'
O O 0.0492 0.0322 'International Tables Vol C Tables 4.2.6.8 and 6.1.1.4'
Zn Zn -1.5491 0.6778 'International Tables Vol C Tables 4.2.6.8 and 6.1.1.4'

loop_
_exptl_crystal_face_index_h
_exptl_crystal_face_index_k
_exptl_crystal_face_index_l
_exptl_crystal_face_perp_dist
5 -4 0 0.2567
3 -6 -5 0.2851
-4 -1 -7 0.4292
-5 5 1 0.3566
0 6 8 0.2642
0 -3 10 0.3668
4 6 -4 0.2914
3 5 -6 0.3055
-5 -5 1 0.2511
-3 -7 1 0.2183
0 -6 7 0.2889
4 4 5 0.3416
0 7 -6 0.3891
3 7 0 0.3160
1 -8 -1 0.2132
2 -7 1 0.2331
-3 6 -3 0.4073
1 7 4 0.2918
2 -7 -4 0.2519
-1 7 5 0.3024
-5 5 -1 0.3723
3 -4 -8 0.3304
6 -2 -1 0.3059
-6 1 0 0.3848
-5 3 5 0.4128
-3 4 8 0.3733
4 0 -9 0.3519
6 2 -4 0.3217
-4 -1 8 0.3985
4 4 -7 0.3213
0 -8 1 0.2067

loop_
_geom_angle_atom_site_label_1
_geom_angle_atom_site_label_2
_geom_angle_atom_site_label_3
_geom_angle_site_symmetry_1
_geom_angle_site_symmetry_3
_geom_angle
_geom_angle_publ_flag
N5 Zn1 N3 . . 115.88(13) ?
N5 Zn1 N2 . . 90.91(13) ?
N5 Zn1 N4 . . 100.68(13) ?
N5 Zn1 N1 . . 108.17(13) ?
N3 Zn1 N2 . . 91.50(13) ?
N3 Zn1 N4 . . 83.40(14) ?
N3 Zn1 N1 . . 135.54(13) ?
N4 Zn1 N2 . . 168.41(14) ?
N1 Zn1 N2 . . 81.80(14) ?
N1 Zn1 N4 . . 94.55(15) ?
O3 Cl1 O5 . . 109.9(2) ?
O6 Cl1 O5 . . 108.3(2) ?
O6 Cl1 O3 . . 109.1(2) ?
O6 Cl1 O4 . . 109.9(2) ?
O4 Cl1 O5 . . 109.6(2) ?
O4 Cl1 O3 . . 110.0(2) ?
C11 N5 Zn1 . . 119.6(2) ?
C14 N5 Zn1 . . 117.8(2) ?
C14 N5 C11 . . 122.5(3) ?
C14 N6 H6 . . 119.2 ?
C14 N6 C13 . . 121.6(3) ?
C13 N6 H6 . . 119.2 ?
Zn1 N3 H3 . . 105.9 ?
C6 N3 Zn1 . . 109.8(2) ?
C6 N3 H3 . . 105.9 ?
C5 N3 Zn1 . . 117.9(2) ?
C5 N3 H3 . . 105.9 ?
C5 N3 C6 . . 110.5(3) ?
Zn1 N2 H2 . . 106.6 ?
C3 N2 Zn1 . . 119.1(3) ?
C3 N2 H2 . . 106.6 ?
C2 N2 Zn1 . . 104.2(3) ?
C2 N2 H2 . . 106.6 ?
C2 N2 C3 . . 112.9(3) ?
Zn1 N4 H4 . . 107.9 ?
C7 N4 Zn1 . . 104.5(3) ?
C7 N4 H4 . . 107.9 ?
C7 N4 C8 . . 113.3(3) ?
C8 N4 Zn1 . . 115.0(3) ?
C8 N4 H4 . . 107.9 ?
Zn1 N1 H1 . . 105.2 ?
C1 N1 Zn1 . . 110.4(3) ?
C1 N1 H1 . . 105.2 ?
C10 N1 Zn1 . . 117.4(3) ?
C10 N1 H1 . . 105.2 ?
C10 N1 C1 . . 112.2(3) ?
O1 C11 N5 . . 120.7(3) ?
O1 C11 C12 . . 123.6(4) ?
N5 C11 C12 . . 115.7(4) ?
O2 C14 N5 . . 120.5(3) ?
O2 C14 N6 . . 120.3(3) ?
N6 C14 N5 . . 119.1(3) ?
F1 C12 C11 . . 117.7(4) ?
C13 C12 F1 . . 120.2(4) ?
C13 C12 C11 . . 122.0(4) ?
N6 C13 H13 . . 120.5 ?
C12 C13 N6 . . 119.0(4) ?
C12 C13 H13 . . 120.5 ?
N3 C6 H6A . . 109.8 ?
N3 C6 H6B . . 109.8 ?
N3 C6 C7 . . 109.2(3) ?
H6A C6 H6B . . 108.3 ?
C7 C6 H6A . . 109.8 ?
C7 C6 H6B . . 109.8 ?
N4 C7 C6 . . 109.8(3) ?
N4 C7 H7A . . 109.7 ?
N4 C7 H7B . . 109.7 ?
C6 C7 H7A . . 109.7 ?
C6 C7 H7B . . 109.7 ?
H7A C7 H7B . . 108.2 ?
N2 C3 H3A . . 109.2 ?
N2 C3 H3B . . 109.2 ?
N2 C3 C4 . . 112.2(3) ?
H3A C3 H3B . . 107.9 ?
C4 C3 H3A . . 109.2 ?
C4 C3 H3B . . 109.2 ?
N3 C5 H5A . . 109.1 ?
N3 C5 H5B . . 109.1 ?
N3 C5 C4 . . 112.6(3) ?
H5A C5 H5B . . 107.8 ?
C4 C5 H5A . . 109.1 ?
C4 C5 H5B . . 109.1 ?
N2 C2 H2A . . 109.8 ?
N2 C2 H2B . . 109.8 ?
N2 C2 C1 . . 109.2(3) ?
H2A C2 H2B . . 108.3 ?
C1 C2 H2A . . 109.8 ?
C1 C2 H2B . . 109.8 ?
N4 C8 H8A . . 108.9 ?
N4 C8 H8B . . 108.9 ?
N4 C8 C9 . . 113.5(4) ?
H8A C8 H8B . . 107.7 ?
C9 C8 H8A . . 108.9 ?
C9 C8 H8B . . 108.9 ?
N1 C1 C2 . . 109.6(3) ?
N1 C1 H1A . . 109.7 ?
N1 C1 H1B . . 109.7 ?
C2 C1 H1A . . 109.7 ?
C2 C1 H1B . . 109.7 ?
H1A C1 H1B . . 108.2 ?
C3 C4 H4A . . 108.5 ?
C3 C4 H4B . . 108.5 ?
C5 C4 C3 . . 115.0(4) ?
C5 C4 H4A . . 108.5 ?
C5 C4 H4B . . 108.5 ?
H4A C4 H4B . . 107.5 ?
N1 C10 H10A . . 108.9 ?
N1 C10 H10B . . 108.9 ?
N1 C10 C9 . . 113.5(4) ?
H10A C10 H10B . . 107.7 ?
C9 C10 H10A . . 108.9 ?
C9 C10 H10B . . 108.9 ?
C8 C9 H9A . . 108.6 ?
C8 C9 H9B . . 108.6 ?
C10 C9 C8 . . 114.8(4) ?
C10 C9 H9A . . 108.6 ?
C10 C9 H9B . . 108.6 ?
H9A C9 H9B . . 107.6 ?

loop_
_geom_bond_atom_site_label_1
_geom_bond_atom_site_label_2
_geom_bond_site_symmetry_2
_geom_bond_distance
_geom_bond_publ_flag
Zn1 N5 . 2.019(3) ?
Zn1 N3 . 2.067(3) ?
Zn1 N2 . 2.211(3) ?
Zn1 N4 . 2.159(4) ?
Zn1 N1 . 2.082(3) ?
Cl1 O5 . 1.445(3) ?
Cl1 O3 . 1.433(3) ?
Cl1 O6 . 1.429(3) ?
Cl1 O4 . 1.429(4) ?
F1 C12 . 1.348(5) ?
O2 C14 . 1.255(5) ?
O1 C11 . 1.240(5) ?
N5 C11 . 1.381(5) ?
N5 C14 . 1.365(5) ?
N6 H6 . 0.8800 ?
N6 C14 . 1.363(5) ?
N6 C13 . 1.377(5) ?
N3 H3 . 1.0000 ?
N3 C6 . 1.489(5) ?
N3 C5 . 1.486(5) ?
N2 H2 . 1.0000 ?
N2 C3 . 1.476(5) ?
N2 C2 . 1.462(6) ?
N4 H4 . 1.0000 ?
N4 C7 . 1.476(6) ?
N4 C8 . 1.478(6) ?
N1 H1 . 1.0000 ?
N1 C1 . 1.479(6) ?
N1 C10 . 1.469(6) ?
C11 C12 . 1.438(5) ?
C12 C13 . 1.340(6) ?
C13 H13 . 0.9500 ?
C6 H6A . 0.9900 ?
C6 H6B . 0.9900 ?
C6 C7 . 1.520(6) ?
C7 H7A . 0.9900 ?
C7 H7B . 0.9900 ?
C3 H3A . 0.9900 ?
C3 H3B . 0.9900 ?
C3 C4 . 1.517(7) ?
C5 H5A . 0.9900 ?
C5 H5B . 0.9900 ?
C5 C4 . 1.513(7) ?
C2 H2A . 0.9900 ?
C2 H2B . 0.9900 ?
C2 C1 . 1.517(7) ?
C8 H8A . 0.9900 ?
C8 H8B . 0.9900 ?
C8 C9 . 1.516(7) ?
C1 H1A . 0.9900 ?
C1 H1B . 0.9900 ?
C4 H4A . 0.9900 ?
C4 H4B . 0.9900 ?
C10 H10A . 0.9900 ?
C10 H10B . 0.9900 ?
C10 C9 . 1.501(7) ?
C9 H9A . 0.9900 ?
C9 H9B . 0.9900 ?

loop_
_geom_hbond_atom_site_label_D
_geom_hbond_atom_site_label_H
_geom_hbond_atom_site_label_A
_geom_hbond_site_symmetry_A
_geom_hbond_distance_DH
_geom_hbond_distance_HA
_geom_hbond_distance_DA
_geom_hbond_angle_DHA
_geom_hbond_publ_flag
N6 H6 O2 3_666 0.88 1.94 2.803(4) 167.4 yes
N1 H1 O1 . 1.00 2.19 2.966(4) 133.2 yes
N3 H3 O2 . 1.00 2.37 3.066(4) 126.3 yes
N3 H3 O5 . 1.00 2.24 3.055(4) 137.8 yes
N4 H4 O5 2_646 1.00 2.44 3.403(5) 160.8 yes
N4 H4 O6 2_646 1.00 2.44 3.229(5) 135.5 yes

loop_
_geom_torsion_atom_site_label_1
_geom_torsion_atom_site_label_2
_geom_torsion_atom_site_label_3
_geom_torsion_atom_site_label_4
_geom_torsion_site_symmetry_1
_geom_torsion_site_symmetry_2
_geom_torsion_site_symmetry_3
_geom_torsion_site_symmetry_4
_geom_torsion
_geom_torsion_publ_flag
Zn1 N5 C11 O1 . . . . -1.8(5) ?
Zn1 N5 C11 C12 . . . . 176.4(3) ?
Zn1 N5 C14 O2 . . . . 2.3(5) ?
Zn1 N5 C14 N6 . . . . -177.4(2) ?
Zn1 N3 C6 C7 . . . . 33.7(4) ?
Zn1 N3 C5 C4 . . . . -59.2(4) ?
Zn1 N2 C3 C4 . . . . 48.6(4) ?
Zn1 N2 C2 C1 . . . . 46.3(4) ?
Zn1 N4 C7 C6 . . . . 44.9(4) ?
Zn1 N4 C8 C9 . . . . 52.6(4) ?
Zn1 N1 C1 C2 . . . . 34.4(4) ?
Zn1 N1 C10 C9 . . . . -53.3(4) ?
F1 C12 C13 N6 . . . . -180.0(3) ?
O1 C11 C12 F1 . . . . -0.6(6) ?
O1 C11 C12 C13 . . . . 177.7(4) ?
N5 C11 C12 F1 . . . . -178.7(3) ?
N5 C11 C12 C13 . . . . -0.4(6) ?
N3 C6 C7 N4 . . . . -54.1(4) ?
N3 C5 C4 C3 . . . . 75.5(4) ?
N2 C3 C4 C5 . . . . -69.3(5) ?
N2 C2 C1 N1 . . . . -55.9(4) ?
N4 C8 C9 C10 . . . . -73.7(5) ?
N1 C10 C9 C8 . . . . 73.2(5) ?
C11 N5 C14 O2 . . . . 178.8(3) ?
C11 N5 C14 N6 . . . . -1.0(5) ?
C11 C12 C13 N6 . . . . 1.7(6) ?
C14 N5 C11 O1 . . . . -178.2(3) ?
C14 N5 C11 C12 . . . . 0.0(5) ?
C14 N6 C13 C12 . . . . -2.8(6) ?
C13 N6 C14 O2 . . . . -177.4(3) ?
C13 N6 C14 N5 . . . . 2.4(5) ?
C6 N3 C5 C4 . . . . 173.4(3) ?
C7 N4 C8 C9 . . . . 172.6(4) ?
C3 N2 C2 C1 . . . . -84.4(4) ?
C5 N3 C6 C7 . . . . 165.5(3) ?
C2 N2 C3 C4 . . . . 171.2(4) ?
C8 N4 C7 C6 . . . . -80.9(4) ?
C1 N1 C10 C9 . . . . 177.2(4) ?
C10 N1 C1 C2 . . . . 167.4(3) ?
